data_7221957
loop_
_publ_author_name
'Romanov, Alexander S.'
'Shapovalov, Alexey V.'
'Angles, Gary F.'
'Timofeeva, Tatiana V.'
'Corsini, Maddalena'
'Fusi, Stefania'
'Fabrizi de Biani, Fabrizia'

_publ_section_title
;
 Structures of the conformational isomers and polymorph modifications of
 N-substituted 2,6-(E,E)-bis(ferrocenylidene)piperid-4-ones: photo- and
 electrochemically induced E/Z isomerization
;
_journal_issue 39
_journal_name_full CrystEngComm
_journal_page_first 7564
_journal_paper_doi 10.1039/C5CE01111F
_journal_volume 17
_journal_year 2015
_chemical_formula_moiety 'C34 H32 Fe2 N O, B F4'
_chemical_formula_sum 'C34 H32 B F4 Fe2 N O'
_chemical_formula_weight 669.12
_chemical_name_systematic
; 
 ? 
;
_space_group_IT_number 15
_symmetry_cell_setting monoclinic
_symmetry_space_group_name_Hall '-C 2yc'
_symmetry_space_group_name_H-M 'C 1 2/c 1'
_atom_sites_solution_hydrogens geom
_atom_sites_solution_primary direct
_atom_sites_solution_secondary difmap
_audit_creation_method SHELXL-97
_audit_update_record
;
2015-02-16 deposited with the CCDC.
2015-08-31 downloaded from the CCDC.
;
_cell_angle_alpha 90.00
_cell_angle_beta 110.776(3)
_cell_angle_gamma 90.00
_cell_formula_units_Z 8
_cell_length_a 29.902(4)
_cell_length_b 7.6059(11)
_cell_length_c 28.606(5)
_cell_measurement_reflns_used 1512
_cell_measurement_temperature 100(2)
_cell_measurement_theta_max 27.18
_cell_measurement_theta_min 2.78
_cell_volume 6082.9(16)
_computing_cell_refinement 'SAINT+ ver. 6.2 (Bruker, 2001)'
_computing_data_collection 'APEX2  (Bruker, 2005)'
_computing_data_reduction 'SAINT+ ver. 6.2 (Bruker, 2001)'
_computing_molecular_graphics 'SHELXTL ver. 6.12 (Sheldrick, 2001)'
_computing_publication_material 'SHELXTL ver. 6.12 (Sheldrick, 2001)'
_computing_structure_refinement 'SHELXTL ver. 6.12 (Sheldrick, 2001)'
_computing_structure_solution 'SHELXTL ver. 6.12 (Sheldrick, 2001)'
_diffrn_ambient_temperature 100(2)
_diffrn_measured_fraction_theta_full 0.981
_diffrn_measured_fraction_theta_max 0.981
_diffrn_measurement_device_type 'Bruker SMART APEX II CCD area detector'
_diffrn_measurement_method 'phi and omega scans'
_diffrn_radiation_monochromator graphite
_diffrn_radiation_source 'fine-focus sealed tube'
_diffrn_radiation_type MoK\a
_diffrn_radiation_wavelength 0.71073
_diffrn_reflns_av_R_equivalents 0.0000
_diffrn_reflns_av_sigmaI/netI 0.0612
_diffrn_reflns_limit_h_max 32
_diffrn_reflns_limit_h_min -36
_diffrn_reflns_limit_k_max 9
_diffrn_reflns_limit_k_min 0
_diffrn_reflns_limit_l_max 35
_diffrn_reflns_limit_l_min 0
_diffrn_reflns_number 5979
_diffrn_reflns_theta_full 26.00
_diffrn_reflns_theta_max 26.00
_diffrn_reflns_theta_min 2.77
_exptl_absorpt_coefficient_mu 1.007
_exptl_absorpt_correction_T_max 0.9148
_exptl_absorpt_correction_T_min 0.8240
_exptl_absorpt_correction_type multi-scan
_exptl_absorpt_process_details 'SADABS (Sheldrick, 2003)'
_exptl_crystal_colour black
_exptl_crystal_density_diffrn 1.461
_exptl_crystal_density_meas ?
_exptl_crystal_density_method 'not measured'
_exptl_crystal_description plate
_exptl_crystal_F_000 2752
_exptl_crystal_size_max 0.20
_exptl_crystal_size_mid 0.15
_exptl_crystal_size_min 0.09
_platon_squeeze_details '                                                          '
_refine_diff_density_max 1.044
_refine_diff_density_min -1.431
_refine_diff_density_rms 0.099
_refine_ls_extinction_method none
_refine_ls_goodness_of_fit_ref 1.099
_refine_ls_hydrogen_treatment constr
_refine_ls_matrix_type full
_refine_ls_number_parameters 361
_refine_ls_number_reflns 4942
_refine_ls_number_restraints 20
_refine_ls_restrained_S_all 1.097
_refine_ls_R_factor_all 0.0923
_refine_ls_R_factor_gt 0.0663
_refine_ls_shift/su_max 0.002
_refine_ls_shift/su_mean 0.000
_refine_ls_structure_factor_coef Fsqd
_refine_ls_weighting_details 'calc w=1/[\s^2^(Fo^2^)+(0.0850P)^2^+15.0000P] where P=(Fo^2^+2Fc^2^)/3'
_refine_ls_weighting_scheme calc
_refine_ls_wR_factor_gt 0.1620
_refine_ls_wR_factor_ref 0.1765
_reflns_number_gt 3572
_reflns_number_total 5810
_reflns_threshold_expression >2sigma(I)
_cod_data_source_file c5ce01111f1.cif
_cod_data_source_block a
_cod_depositor_comments
;
The following automatic conversions were performed:

'_symmetry_cell_setting' value 'Monoclinic' changed to 'monoclinic'
according to
/usr/data/users/saulius/crontab/automatic-downloads/rss-feeds/RSC/lib/dictionaries/cif_core.dic
dictionary named 'cif_core.dic' version 2.4.2 from 2011-04-26.

'_exptl_crystal_density_meas' value 'not measured' was changed to '?'
- the value is perceived as not measured.

Automatic conversion script
Id: cif_fix_values 3271 2015-04-21 07:52:19Z andrius 

 Adding full bibliography for 7221953--7221957.cif.
;
_cod_original_cell_volume 6082.7(15)
_cod_original_sg_symbol_H-M 'C 2/c'
_cod_database_code 7221957

loop_
_symmetry_equiv_pos_as_xyz
'x, y, z'
'-x, y, -z+1/2'
'x+1/2, y+1/2, z'
'-x+1/2, y+1/2, -z+1/2'
'-x, -y, -z'
'x, -y, z-1/2'
'-x+1/2, -y+1/2, -z'
'x+1/2, -y+1/2, z-1/2'

loop_
_atom_site_label
_atom_site_type_symbol
_atom_site_fract_x
_atom_site_fract_y
_atom_site_fract_z
_atom_site_U_iso_or_equiv
_atom_site_adp_type
_atom_site_occupancy
_atom_site_symmetry_multiplicity
_atom_site_calc_flag
_atom_site_refinement_flags
_atom_site_disorder_assembly
_atom_site_disorder_group
Fe2 Fe 0.16617(3) -0.10278(9) 0.36222(3) 0.0205(2) Uani 1 1 d . . .
Fe1 Fe -0.15778(3) 0.45458(9) 0.32357(3) 0.0255(2) Uani 1 1 d . . .
O1 O -0.02877(15) -0.0340(5) 0.30023(15) 0.0327(9) Uani 1 1 d . . .
C23 C 0.1320(2) -0.0297(6) 0.28881(19) 0.0220(11) Uani 1 1 d . . .
H23A H 0.1122 -0.1084 0.2612 0.026 Uiso 1 1 calc R . .
C22 C 0.1822(2) -0.0024(6) 0.3031(2) 0.0258(13) Uani 1 1 d . . .
H22A H 0.2036 -0.0582 0.2873 0.031 Uiso 1 1 calc R . .
C18 C -0.1622(4) 0.7192(10) 0.3117(3) 0.0679(12) Uani 1 1 d . . .
H18A H -0.1633 0.8104 0.3364 0.082 Uiso 1 1 calc R . .
C4 C 0.0673(2) 0.2275(8) 0.3925(2) 0.0360(7) Uani 1 1 d . . .
H4A H 0.0701 0.3506 0.3826 0.043 Uiso 1 1 calc R . .
H4B H 0.1000 0.1808 0.4094 0.043 Uiso 1 1 calc R . .
C5 C 0.0420(2) 0.1194(6) 0.34657(19) 0.0239(12) Uani 1 1 d . . .
C19 C 0.1148(2) 0.0708(6) 0.32134(19) 0.0208(11) Uani 1 1 d . . .
C6 C -0.0843(2) 0.1560(6) 0.3415(2) 0.0243(12) Uani 1 1 d . . .
H6A H -0.0965 0.0814 0.3132 0.029 Uiso 1 1 calc R . .
C20 C 0.1554(2) 0.1624(6) 0.3557(2) 0.0227(12) Uani 1 1 d . . .
H20A H 0.1547 0.2435 0.3830 0.027 Uiso 1 1 calc R . .
C8 C 0.0653(2) 0.0562(6) 0.3177(2) 0.0231(12) Uani 1 1 d . . .
H8A H 0.0458 -0.0102 0.2898 0.028 Uiso 1 1 calc R . .
C10 C -0.1706(2) 0.1970(6) 0.3323(2) 0.0254(12) Uani 1 1 d . . .
H10A H -0.1839 0.1102 0.3045 0.030 Uiso 1 1 calc R . .
C33 C 0.2007(3) 0.3096(9) 0.5185(2) 0.0443(7) Uani 1 1 d . . .
H33A H 0.2262 0.3737 0.5141 0.053 Uiso 1 1 calc R . .
C26 C 0.1979(2) -0.3455(6) 0.3799(2) 0.0291(13) Uani 1 1 d . . .
H26A H 0.2170 -0.4057 0.3620 0.035 Uiso 1 1 calc R . .
C32 C 0.2106(3) 0.1606(9) 0.5487(2) 0.0443(7) Uani 1 1 d . . .
H32A H 0.2426 0.1225 0.5651 0.053 Uiso 1 1 calc R . .
C1 C -0.0089(2) 0.0751(8) 0.3330(2) 0.0360(7) Uani 1 1 d . . .
C34 C 0.1543(2) 0.3645(7) 0.4949(2) 0.0319(13) Uani 1 1 d . . .
H34A H 0.1478 0.4670 0.4747 0.038 Uiso 1 1 calc R . .
C2 C -0.0370(2) 0.1682(8) 0.3596(2) 0.0360(7) Uani 1 1 d . . .
C21 C 0.1968(2) 0.1172(6) 0.3444(2) 0.0256(12) Uani 1 1 d . . .
H21A H 0.2301 0.1604 0.3623 0.031 Uiso 1 1 calc R . .
C29 C 0.1167(3) 0.2696(9) 0.5008(2) 0.0443(7) Uani 1 1 d . . .
C13 C -0.1177(2) 0.3698(7) 0.3936(2) 0.0306(13) Uani 1 1 d . . .
H13A H -0.0877 0.4256 0.4166 0.037 Uiso 1 1 calc R . .
C28 C 0.1351(3) -0.2526(7) 0.4016(2) 0.0383(17) Uani 1 1 d . . .
H28A H 0.1020 -0.2368 0.4020 0.046 Uiso 1 1 calc R . .
C27 C 0.1479(2) -0.3597(7) 0.3676(2) 0.0325(14) Uani 1 1 d . . .
H27A H 0.1256 -0.4325 0.3401 0.039 Uiso 1 1 calc R . .
C3 C -0.0093(2) 0.2810(8) 0.4044(2) 0.0360(7) Uani 1 1 d . . .
H3A H -0.0098 0.4048 0.3935 0.043 Uiso 1 1 calc R . .
H3B H -0.0253 0.2760 0.4294 0.043 Uiso 1 1 calc R . .
C9 C -0.1207(2) 0.2357(6) 0.3571(2) 0.0234(12) Uani 1 1 d . . .
C12 C -0.1652(2) 0.4083(8) 0.3909(2) 0.0311(13) Uani 1 1 d . . .
H12A H -0.1741 0.4984 0.4115 0.037 Uiso 1 1 calc R . .
N1 N 0.04044(19) 0.2234(8) 0.42798(19) 0.0424(14) Uani 1 1 d . . .
H1 H 0.0411 0.1044 0.4357 0.051 Uiso 1 1 d R . .
C11 C -0.1980(2) 0.3027(7) 0.3531(2) 0.0288(13) Uani 1 1 d . . .
H11A H -0.2337 0.3037 0.3429 0.035 Uiso 1 1 calc R . .
C25 C 0.2166(2) -0.2292(7) 0.4214(2) 0.0338(14) Uani 1 1 d . . .
H25A H 0.2509 -0.1943 0.4381 0.041 Uiso 1 1 calc R . .
C24 C 0.1770(3) -0.1726(8) 0.4347(2) 0.0393(17) Uani 1 1 d . . .
H24A H 0.1787 -0.0901 0.4625 0.047 Uiso 1 1 calc R . .
C30 C 0.1267(3) 0.1233(9) 0.5314(2) 0.0443(7) Uani 1 1 d . . .
H30A H 0.1014 0.0600 0.5363 0.053 Uiso 1 1 calc R . .
C31 C 0.1731(3) 0.0691(9) 0.5546(2) 0.0443(7) Uani 1 1 d . . .
H31A H 0.1794 -0.0330 0.5750 0.053 Uiso 1 1 calc R . .
C16 C -0.1842(4) 0.5182(10) 0.2497(3) 0.0679(12) Uani 1 1 d . . .
H16A H -0.2039 0.4393 0.2222 0.082 Uiso 1 1 calc R . .
C15 C -0.1348(4) 0.5279(10) 0.2676(3) 0.0679(12) Uani 1 1 d . . .
H15A H -0.1134 0.4565 0.2550 0.082 Uiso 1 1 calc R . .
C17 C -0.2022(4) 0.6369(9) 0.2762(3) 0.0679(12) Uani 1 1 d . . .
H17A H -0.2366 0.6587 0.2711 0.082 Uiso 1 1 calc R . .
C7 C 0.0666(3) 0.3285(9) 0.4751(2) 0.0443(7) Uani 1 1 d . . .
H7A H 0.0667 0.4541 0.4661 0.053 Uiso 1 1 calc R . .
H7B H 0.0490 0.3179 0.4984 0.053 Uiso 1 1 calc R . .
C14 C -0.1193(4) 0.6486(9) 0.3066(3) 0.0679(12) Uani 1 1 d . . .
H14A H -0.0856 0.6833 0.3260 0.082 Uiso 1 1 calc R . .
F4 F 0.0486(3) 0.9027(8) 0.4407(3) 0.046(3) Uani 0.50 1 d PD A 1
F3 F 0.0258(3) 0.6410(7) 0.4022(2) 0.051(2) Uani 0.50 1 d PD A 1
F2 F -0.0286(2) 0.8139(12) 0.4192(3) 0.064(3) Uani 0.50 1 d PD A 1
F1 F 0.0296(4) 0.6778(10) 0.4823(2) 0.052(3) Uani 0.50 1 d PD A 1
B1 B 0.0187(3) 0.7586(8) 0.4360(2) 0.030(4) Uani 0.50 1 d PD A 1
F3A F -0.0072(2) 0.9419(6) 0.4765(2) 0.0354(16) Uani 0.50 1 d PD . 2
F4A F 0.0394(3) 0.8319(9) 0.4357(3) 0.035(2) Uani 0.50 1 d PD B 2
F2A F -0.0275(2) 0.6852(9) 0.4335(3) 0.056(3) Uani 0.50 1 d PD B 2
F1A F 0.0370(3) 0.6965(11) 0.5054(3) 0.059(3) Uani 0.50 1 d PD B 2
B1A B 0.0103(2) 0.7888(7) 0.4627(2) 0.036(4) Uani 0.50 1 d PD B 2

loop_
_atom_site_aniso_label
_atom_site_aniso_U_11
_atom_site_aniso_U_22
_atom_site_aniso_U_33
_atom_site_aniso_U_23
_atom_site_aniso_U_13
_atom_site_aniso_U_12
Fe2 0.0169(5) 0.0235(4) 0.0185(4) 0.0017(3) 0.0030(4) 0.0050(3)
Fe1 0.0207(5) 0.0221(4) 0.0311(5) 0.0036(3) 0.0060(4) 0.0019(3)
O1 0.019(3) 0.047(2) 0.027(2) -0.0136(18) 0.003(2) 0.0018(17)
C23 0.019(3) 0.029(2) 0.015(3) 0.001(2) 0.001(3) 0.001(2)
C22 0.022(4) 0.029(3) 0.029(3) 0.005(2) 0.013(3) 0.002(2)
C18 0.081(3) 0.0474(18) 0.076(3) 0.0328(17) 0.028(3) 0.0043(18)
C4 0.0205(19) 0.0520(17) 0.0300(18) -0.0162(13) 0.0022(18) 0.0083(13)
C5 0.017(4) 0.029(2) 0.018(3) -0.004(2) -0.002(3) 0.009(2)
C19 0.019(3) 0.025(2) 0.018(3) 0.0018(19) 0.005(3) 0.0051(19)
C6 0.020(3) 0.030(3) 0.020(3) -0.001(2) 0.004(3) 0.007(2)
C20 0.015(3) 0.022(2) 0.024(3) 0.001(2) -0.002(3) 0.0014(19)
C8 0.021(4) 0.023(2) 0.022(3) -0.002(2) 0.003(3) 0.003(2)
C10 0.024(3) 0.023(2) 0.030(3) 0.004(2) 0.009(3) 0.002(2)
C33 0.0300(19) 0.0718(18) 0.0257(15) -0.0166(12) 0.0033(16) -0.0003(13)
C26 0.031(4) 0.025(2) 0.030(3) 0.005(2) 0.010(3) 0.009(2)
C32 0.0300(19) 0.0718(18) 0.0257(15) -0.0166(12) 0.0033(16) -0.0003(13)
C1 0.0205(19) 0.0520(17) 0.0300(18) -0.0162(13) 0.0022(18) 0.0083(13)
C34 0.028(4) 0.042(3) 0.018(3) -0.003(2) 0.000(3) 0.014(2)
C2 0.0205(19) 0.0520(17) 0.0300(18) -0.0162(13) 0.0022(18) 0.0083(13)
C21 0.018(3) 0.031(3) 0.026(3) 0.003(2) 0.006(3) 0.002(2)
C29 0.0300(19) 0.0718(18) 0.0257(15) -0.0166(12) 0.0033(16) -0.0003(13)
C13 0.014(4) 0.047(3) 0.026(3) -0.008(2) 0.001(3) 0.009(2)
C28 0.049(5) 0.035(3) 0.045(4) 0.024(3) 0.033(4) 0.015(3)
C27 0.036(4) 0.024(2) 0.034(3) 0.008(2) 0.008(4) 0.002(2)
C3 0.0205(19) 0.0520(17) 0.0300(18) -0.0162(13) 0.0022(18) 0.0083(13)
C9 0.020(3) 0.027(2) 0.023(3) 0.002(2) 0.006(3) 0.007(2)
C12 0.017(4) 0.051(3) 0.019(3) -0.001(2) -0.001(3) 0.016(2)
N1 0.012(3) 0.081(4) 0.026(3) -0.028(3) -0.003(3) 0.008(2)
C11 0.021(4) 0.034(3) 0.032(3) 0.008(2) 0.010(3) 0.007(2)
C25 0.033(4) 0.035(3) 0.024(3) 0.008(2) -0.002(3) 0.008(2)
C24 0.059(5) 0.035(3) 0.024(3) 0.009(2) 0.014(4) 0.018(3)
C30 0.0300(19) 0.0718(18) 0.0257(15) -0.0166(12) 0.0033(16) -0.0003(13)
C31 0.0300(19) 0.0718(18) 0.0257(15) -0.0166(12) 0.0033(16) -0.0003(13)
C16 0.081(3) 0.0474(18) 0.076(3) 0.0328(17) 0.028(3) 0.0043(18)
C15 0.081(3) 0.0474(18) 0.076(3) 0.0328(17) 0.028(3) 0.0043(18)
C17 0.081(3) 0.0474(18) 0.076(3) 0.0328(17) 0.028(3) 0.0043(18)
C7 0.0300(19) 0.0718(18) 0.0257(15) -0.0166(12) 0.0033(16) -0.0003(13)
C14 0.081(3) 0.0474(18) 0.076(3) 0.0328(17) 0.028(3) 0.0043(18)
F4 0.056(7) 0.035(5) 0.056(6) -0.012(4) 0.032(5) -0.021(4)
F3 0.078(7) 0.039(4) 0.048(5) -0.017(3) 0.038(5) -0.022(4)
F2 0.042(7) 0.105(8) 0.043(6) 0.005(5) 0.012(6) 0.001(5)
F1 0.083(10) 0.046(5) 0.034(6) 0.010(4) 0.031(7) 0.016(5)
B1 0.039(12) 0.030(8) 0.023(8) -0.002(6) 0.013(9) -0.005(6)
F3A 0.039(5) 0.029(3) 0.044(4) -0.004(3) 0.021(4) 0.005(3)
F4A 0.031(6) 0.025(5) 0.058(6) 0.000(4) 0.028(5) -0.002(4)
F2A 0.050(6) 0.049(4) 0.082(7) -0.032(5) 0.038(6) -0.026(4)
F1A 0.076(9) 0.061(6) 0.044(7) 0.022(5) 0.026(7) 0.040(5)
B1A 0.041(12) 0.025(6) 0.045(10) 0.009(6) 0.019(10) 0.007(6)

loop_
_atom_type_symbol
_atom_type_description
_atom_type_scat_dispersion_real
_atom_type_scat_dispersion_imag
_atom_type_scat_source
C C 0.0033 0.0016 'International Tables Vol C Tables 4.2.6.8 and 6.1.1.4'
H H 0.0000 0.0000 'International Tables Vol C Tables 4.2.6.8 and 6.1.1.4'
B B 0.0013 0.0007 'International Tables Vol C Tables 4.2.6.8 and 6.1.1.4'
N N 0.0061 0.0033 'International Tables Vol C Tables 4.2.6.8 and 6.1.1.4'
O O 0.0106 0.0060 'International Tables Vol C Tables 4.2.6.8 and 6.1.1.4'
F F 0.0171 0.0103 'International Tables Vol C Tables 4.2.6.8 and 6.1.1.4'
Fe Fe 0.3463 0.8444 'International Tables Vol C Tables 4.2.6.8 and 6.1.1.4'

loop_
_geom_angle_atom_site_label_1
_geom_angle_atom_site_label_2
_geom_angle_atom_site_label_3
_geom_angle
_geom_angle_site_symmetry_3
C20 Fe2 C27 155.7(2) .
C20 Fe2 C28 120.9(2) .
C27 Fe2 C28 40.6(2) .
C20 Fe2 C24 108.1(2) .
C27 Fe2 C24 68.1(3) .
C28 Fe2 C24 40.4(3) .
C20 Fe2 C19 41.3(2) .
C27 Fe2 C19 119.5(2) .
C28 Fe2 C19 106.2(2) .
C24 Fe2 C19 124.2(2) .
C20 Fe2 C26 162.6(2) .
C27 Fe2 C26 40.3(2) .
C28 Fe2 C26 68.0(2) .
C24 Fe2 C26 68.0(2) .
C19 Fe2 C26 155.1(2) .
C20 Fe2 C23 68.6(2) .
C27 Fe2 C23 106.6(2) .
C28 Fe2 C23 123.7(3) .
C24 Fe2 C23 160.7(3) .
C19 Fe2 C23 40.83(18) .
C26 Fe2 C23 120.8(2) .
C20 Fe2 C22 68.6(2) .
C27 Fe2 C22 124.1(2) .
C28 Fe2 C22 160.5(3) .
C24 Fe2 C22 157.8(3) .
C19 Fe2 C22 68.8(2) .
C26 Fe2 C22 108.2(2) .
C23 Fe2 C22 40.4(2) .
C20 Fe2 C21 40.8(2) .
C27 Fe2 C21 161.5(2) .
C28 Fe2 C21 157.0(2) .
C24 Fe2 C21 122.5(3) .
C19 Fe2 C21 69.1(2) .
C26 Fe2 C21 125.7(2) .
C23 Fe2 C21 68.3(2) .
C22 Fe2 C21 40.6(2) .
C20 Fe2 C25 125.6(2) .
C27 Fe2 C25 68.3(3) .
C28 Fe2 C25 68.3(3) .
C24 Fe2 C25 40.8(2) .
C19 Fe2 C25 162.0(2) .
C26 Fe2 C25 40.5(2) .
C23 Fe2 C25 156.4(2) .
C22 Fe2 C25 122.0(2) .
C21 Fe2 C25 108.8(2) .
C15 Fe1 C10 119.6(3) .
C15 Fe1 C16 39.8(3) .
C10 Fe1 C16 109.7(3) .
C15 Fe1 C14 40.0(3) .
C10 Fe1 C14 151.4(3) .
C16 Fe1 C14 67.8(4) .
C15 Fe1 C18 67.5(3) .
C10 Fe1 C18 166.1(3) .
C16 Fe1 C18 67.2(4) .
C14 Fe1 C18 41.5(3) .
C15 Fe1 C13 128.0(3) .
C10 Fe1 C13 69.2(2) .
C16 Fe1 C13 166.2(3) .
C14 Fe1 C13 106.2(3) .
C18 Fe1 C13 117.2(3) .
C15 Fe1 C9 108.4(3) .
C10 Fe1 C9 41.4(2) .
C16 Fe1 C9 128.9(3) .
C14 Fe1 C9 116.5(3) .
C18 Fe1 C9 151.2(3) .
C13 Fe1 C9 41.2(2) .
C15 Fe1 C12 165.7(3) .
C10 Fe1 C12 68.3(2) .
C16 Fe1 C12 152.5(3) .
C14 Fe1 C12 127.6(3) .
C18 Fe1 C12 107.8(3) .
C13 Fe1 C12 40.9(2) .
C9 Fe1 C12 68.8(2) .
C15 Fe1 C11 152.9(3) .
C10 Fe1 C11 40.7(2) .
C16 Fe1 C11 119.5(3) .
C14 Fe1 C11 166.0(3) .
C18 Fe1 C11 127.7(3) .
C13 Fe1 C11 69.2(2) .
C9 Fe1 C11 69.4(2) .
C12 Fe1 C11 40.6(2) .
C15 Fe1 C17 67.4(3) .
C10 Fe1 C17 128.7(3) .
C16 Fe1 C17 40.1(3) .
C14 Fe1 C17 69.0(4) .
C18 Fe1 C17 40.3(3) .
C13 Fe1 C17 151.1(3) .
C9 Fe1 C17 166.9(3) .
C12 Fe1 C17 118.3(3) .
C11 Fe1 C17 108.3(3) .
C22 C23 C19 108.6(5) .
C22 C23 Fe2 69.8(3) .
C19 C23 Fe2 69.1(3) .
C23 C22 C21 108.2(4) .
C23 C22 Fe2 69.7(3) .
C21 C22 Fe2 69.5(3) .
C17 C18 C14 108.6(9) .
C17 C18 Fe1 70.7(4) .
C14 C18 Fe1 69.1(4) .
C5 C4 N1 110.8(5) .
C8 C5 C1 118.1(5) .
C8 C5 C4 121.4(5) .
C1 C5 C4 120.5(5) .
C23 C19 C20 107.0(4) .
C23 C19 C8 120.3(5) .
C20 C19 C8 132.4(4) .
C23 C19 Fe2 70.0(3) .
C20 C19 Fe2 69.1(3) .
C8 C19 Fe2 122.0(3) .
C2 C6 C9 131.7(5) .
C21 C20 C19 108.4(4) .
C21 C20 Fe2 70.2(3) .
C19 C20 Fe2 69.6(3) .
C5 C8 C19 131.9(5) .
C11 C10 C9 109.2(5) .
C11 C10 Fe1 70.6(3) .
C9 C10 Fe1 69.8(3) .
C34 C33 C32 120.5(6) .
C25 C26 C27 108.7(5) .
C25 C26 Fe2 70.0(3) .
C27 C26 Fe2 69.6(3) .
C31 C32 C33 118.8(7) .
O1 C1 C5 121.8(5) .
O1 C1 C2 120.0(6) .
C5 C1 C2 118.2(5) .
C33 C34 C29 120.0(6) .
C6 C2 C1 118.8(5) .
C6 C2 C3 123.7(5) .
C1 C2 C3 117.4(5) .
C22 C21 C20 107.8(5) .
C22 C21 Fe2 69.8(3) .
C20 C21 Fe2 69.0(3) .
C30 C29 C34 119.4(7) .
C30 C29 C7 120.7(6) .
C34 C29 C7 119.9(7) .
C12 C13 C9 107.5(5) .
C12 C13 Fe1 69.8(3) .
C9 C13 Fe1 69.5(3) .
C24 C28 C27 108.3(5) .
C24 C28 Fe2 70.1(3) .
C27 C28 Fe2 70.0(3) .
C28 C27 C26 107.8(6) .
C28 C27 Fe2 69.4(3) .
C26 C27 Fe2 70.1(3) .
N1 C3 C2 112.3(4) .
C10 C9 C13 106.9(4) .
C10 C9 C6 121.6(5) .
C13 C9 C6 131.3(6) .
C10 C9 Fe1 68.9(3) .
C13 C9 Fe1 69.3(3) .
C6 C9 Fe1 122.6(3) .
C11 C12 C13 109.3(5) .
C11 C12 Fe1 70.0(3) .
C13 C12 Fe1 69.3(3) .
C3 N1 C4 112.4(5) .
C3 N1 C7 111.7(5) .
C4 N1 C7 110.9(5) .
C12 C11 C10 107.0(5) .
C12 C11 Fe1 69.4(3) .
C10 C11 Fe1 68.7(3) .
C26 C25 C24 106.9(6) .
C26 C25 Fe2 69.5(3) .
C24 C25 Fe2 69.2(3) .
C28 C24 C25 108.3(5) .
C28 C24 Fe2 69.5(3) .
C25 C24 Fe2 70.1(3) .
C31 C30 C29 120.2(7) .
C32 C31 C30 121.1(7) .
C15 C16 C17 109.3(9) .
C15 C16 Fe1 70.0(5) .
C17 C16 Fe1 71.0(5) .
C14 C15 C16 109.8(9) .
C14 C15 Fe1 70.0(5) .
C16 C15 Fe1 70.2(5) .
C18 C17 C16 106.5(9) .
C18 C17 Fe1 69.0(5) .
C16 C17 Fe1 69.0(5) .
C29 C7 N1 113.1(5) .
C15 C14 C18 105.8(10) .
C15 C14 Fe1 70.0(5) .
C18 C14 Fe1 69.4(4) .
F3 B1 F1 109.7(4) .
F3 B1 F2 110.0(4) .
F1 B1 F2 109.3(4) .
F3 B1 F4 108.9(4) .
F1 B1 F4 109.4(4) .
F2 B1 F4 109.6(4) .
B1A F3A F3A 135.5(7) 5_576
F2A B1A F1A 109.5(4) .
F2A B1A F3A 109.8(4) .
F1A B1A F3A 109.3(4) .
F2A B1A F4A 109.6(4) .
F1A B1A F4A 109.2(4) .
F3A B1A F4A 109.5(4) .

loop_
_geom_bond_atom_site_label_1
_geom_bond_atom_site_label_2
_geom_bond_distance
_geom_bond_site_symmetry_2
Fe2 C20 2.041(5) .
Fe2 C27 2.050(5) .
Fe2 C28 2.042(5) .
Fe2 C24 2.051(5) .
Fe2 C19 2.047(5) .
Fe2 C26 2.056(5) .
Fe2 C23 2.059(5) .
Fe2 C22 2.060(5) .
Fe2 C21 2.057(5) .
Fe2 C25 2.063(6) .
Fe1 C15 2.032(8) .
Fe1 C10 2.029(5) .
Fe1 C16 2.034(9) .
Fe1 C14 2.033(8) .
Fe1 C18 2.038(7) .
Fe1 C13 2.039(6) .
Fe1 C9 2.041(5) .
Fe1 C12 2.045(5) .
Fe1 C11 2.054(5) .
Fe1 C17 2.060(8) .
O1 C1 1.234(7) .
C23 C22 1.424(8) .
C23 C19 1.433(6) .
C22 C21 1.430(8) .
C18 C17 1.411(13) .
C18 C14 1.442(12) .
C4 C5 1.507(8) .
C4 N1 1.501(7) .
C5 C8 1.344(7) .
C5 C1 1.471(8) .
C19 C20 1.441(8) .
C19 C8 1.451(7) .
C6 C2 1.326(8) .
C6 C9 1.448(7) .
C20 C21 1.429(7) .
C10 C11 1.421(7) .
C10 C9 1.437(8) .
C33 C34 1.375(9) .
C33 C32 1.392(10) .
C26 C25 1.427(8) .
C26 C27 1.414(8) .
C32 C31 1.380(9) .
C1 C2 1.496(7) .
C34 C29 1.395(9) .
C2 C3 1.520(8) .
C29 C30 1.380(10) .
C29 C7 1.484(10) .
C13 C12 1.427(8) .
C13 C9 1.437(7) .
C28 C24 1.413(10) .
C28 C27 1.421(8) .
C3 N1 1.466(8) .
C12 C11 1.422(9) .
N1 C7 1.522(8) .
C25 C24 1.432(9) .
C30 C31 1.370(10) .
C16 C15 1.382(12) .
C16 C17 1.403(11) .
C15 C14 1.391(12) .
F4 B1 1.389(5) .
F3 B1 1.389(4) .
F2 B1 1.390(5) .
F1 B1 1.390(4) .
F3A B1A 1.390(4) .
F3A F3A 1.536(11) 5_576
F4A B1A 1.392(4) .
F2A B1A 1.387(5) .
F1A B1A 1.390(4) .

loop_
_platon_squeeze_void_nr
_platon_squeeze_void_average_x
_platon_squeeze_void_average_y
_platon_squeeze_void_average_z
_platon_squeeze_void_volume
_platon_squeeze_void_count_electrons
_platon_squeeze_void_content
1 0.000 0.535 0.250 88 22 ' '
2 0.500 0.035 0.250 88 22 ' '
3 0.000 0.465 0.750 88 22 ' '
4 0.500 0.965 0.750 88 22 ' '
